data_4031015
loop_
_publ_author_name
'Ma, Longfei'
'Sun, Jibin'
'Lu, Xiaofeng'
'Zhang, Shangxi'
'Qi, Hui'
'Liu, Lei'
'Shao, Yongliang'
'Shao, Xiangfeng'

_publ_section_title
;
 Copper ion salts of arylthiotetrathiafulvalenes: synthesis, structure
 diversity and magnetic properties.
;
_journal_name_full 'Beilstein journal of organic chemistry'
_journal_page_first 850
_journal_page_last 859
_journal_paper_doi 10.3762/bjoc.11.95
_journal_volume 11
_journal_year 2015
_chemical_formula_moiety 'C34 H28 O4 S8 Cu2 Br6'
_chemical_formula_sum 'C34 H28 Br6 Cu2 O4 S8'
_chemical_formula_weight 1363.58
_chemical_name_common (TTF5)(Cu2Br6)
_chemical_name_systematic
;
(TTF5)(Cu2Br6)
;
_chemical_temperature_decomposition 421
_space_group_IT_number 2
_symmetry_cell_setting triclinic
_symmetry_space_group_name_Hall '-P 1'
_symmetry_space_group_name_H-M 'P -1'
_atom_sites_solution_hydrogens geom
_atom_sites_solution_primary direct
_atom_sites_solution_secondary difmap
_audit_creation_method SHELXL-97
_cell_angle_alpha 92.375(3)
_cell_angle_beta 105.574(4)
_cell_angle_gamma 112.882(4)
_cell_formula_units_Z 1
_cell_length_a 8.8766(5)
_cell_length_b 11.3774(5)
_cell_length_c 12.1805(5)
_cell_measurement_reflns_used 5276
_cell_measurement_temperature 293(2)
_cell_measurement_theta_max 72.6570
_cell_measurement_theta_min 5.2380
_cell_volume 1076.89(10)
_computing_cell_refinement
;
CrysAlisPro, Agilent Technologies,
Version 1.171.36.32 (release 02-08-2013 CrysAlis171 .NET)
(compiled Aug  2 2013,16:46:58)
;
_computing_data_collection
;
CrysAlisPro, Agilent Technologies,
Version 1.171.36.32 (release 02-08-2013 CrysAlis171 .NET)
(compiled Aug  2 2013,16:46:58)
;
_computing_data_reduction
;
CrysAlisPro, Agilent Technologies,
Version 1.171.36.32 (release 02-08-2013 CrysAlis171 .NET)
(compiled Aug  2 2013,16:46:58)
;
_computing_molecular_graphics Ortep3
_computing_publication_material 'SHELXL-97 (Sheldrick, 1997)'
_computing_structure_refinement 'SHELXL-97 (Sheldrick, 1997)'
_computing_structure_solution SIR2004
_diffrn_ambient_temperature 293(2)
_diffrn_detector_area_resol_mean 16.0733
_diffrn_measured_fraction_theta_full 0.995
_diffrn_measured_fraction_theta_max 0.995
_diffrn_measurement_device_type 'SuperNova, Dual, Cu at zero, Eos'
_diffrn_measurement_method '\w scans'
_diffrn_radiation_monochromator mirror
_diffrn_radiation_source 'SuperNova (Cu) X-ray Source'
_diffrn_radiation_type 'Cu K\a'
_diffrn_radiation_wavelength 1.54184
_diffrn_reflns_av_R_equivalents 0.0238
_diffrn_reflns_av_sigmaI/netI 0.0262
_diffrn_reflns_limit_h_max 10
_diffrn_reflns_limit_h_min -10
_diffrn_reflns_limit_k_max 14
_diffrn_reflns_limit_k_min -14
_diffrn_reflns_limit_l_max 13
_diffrn_reflns_limit_l_min -15
_diffrn_reflns_number 8757
_diffrn_reflns_theta_full 72.64
_diffrn_reflns_theta_max 72.64
_diffrn_reflns_theta_min 3.82
_exptl_absorpt_coefficient_mu 11.681
_exptl_absorpt_correction_T_max 0.86931
_exptl_absorpt_correction_T_min 0.47683
_exptl_absorpt_correction_type multi-scan
_exptl_absorpt_process_details
;
CrysAlisPro, Agilent Technologies,
Version 1.171.36.24 (release 03-12-2012 CrysAlis171 .NET)
(compiled Dec  3 2012,18:21:49)
Empirical absorption correction using spherical harmonics,
 implemented in SCALE3 ABSPACK scaling algorithm.
;
_exptl_crystal_colour black
_exptl_crystal_density_diffrn 2.103
_exptl_crystal_density_meas ?
_exptl_crystal_density_method 'not measured'
_exptl_crystal_description block
_exptl_crystal_F_000 660
_exptl_crystal_size_max 0.31
_exptl_crystal_size_mid 0.22
_exptl_crystal_size_min 0.11
_refine_diff_density_max 1.041
_refine_diff_density_min -0.705
_refine_diff_density_rms 0.090
_refine_ls_extinction_coef 0.00368(18)
_refine_ls_extinction_expression Fc^*^=kFc[1+0.001xFc^2^\l^3^/sin(2\q)]^-1/4^
_refine_ls_extinction_method SHELXL
_refine_ls_goodness_of_fit_ref 1.062
_refine_ls_hydrogen_treatment constr
_refine_ls_matrix_type full
_refine_ls_number_parameters 245
_refine_ls_number_reflns 4230
_refine_ls_number_restraints 0
_refine_ls_restrained_S_all 1.062
_refine_ls_R_factor_all 0.0382
_refine_ls_R_factor_gt 0.0354
_refine_ls_shift/su_max 0.000
_refine_ls_shift/su_mean 0.000
_refine_ls_structure_factor_coef Fsqd
_refine_ls_weighting_details 'calc w=1/[\s^2^(Fo^2^)+(0.0442P)^2^+1.0335P] where P=(Fo^2^+2Fc^2^)/3'
_refine_ls_weighting_scheme calc
_refine_ls_wR_factor_gt 0.0899
_refine_ls_wR_factor_ref 0.0927
_reflns_number_gt 3882
_reflns_number_total 4230
_reflns_threshold_expression >2sigma(I)
_cod_data_source_file 1860-5397-11-95-S2.cif
_cod_data_source_block TTF5_complex
_cod_depositor_comments
;
The following automatic conversions were performed:

'_chemical_melting_point' tag was changed to
'_chemical_temperature_decomposition' since the value had been '421
(decomposed)'. The value '421 (decomposed)' was changed to '421'.

'_symmetry_cell_setting' value 'Triclinic' changed to 'triclinic'
according to
/usr/data/users/saulius/crontab/automatic-downloads/rss-feeds/Beilstein/lib/dictionaries/cif_core.dic
dictionary named 'cif_core.dic' version 2.4.2 from 2011-04-26.

'_exptl_crystal_density_meas' value 'not measured' was changed to '?'
- the value is perceived as not measured.

Automatic conversion script
Id: cif_fix_values 3271 2015-04-21 07:52:19Z andrius 

 Adding full bibliography for 4031010--4031017.cif.
;
_cod_original_cell_volume 1076.89(9)
_cod_original_sg_symbol_H-M P-1
_cod_original_formula_sum 'C34 H28 O4 S8 Cu2 Br6'
_cod_database_code 4031015

loop_
_symmetry_equiv_pos_as_xyz
'x, y, z'
'-x, -y, -z'

loop_
_atom_site_label
_atom_site_type_symbol
_atom_site_fract_x
_atom_site_fract_y
_atom_site_fract_z
_atom_site_U_iso_or_equiv
_atom_site_adp_type
_atom_site_occupancy
_atom_site_symmetry_multiplicity
_atom_site_calc_flag
_atom_site_refinement_flags
C1 C 0.0672(4) 0.0207(3) 0.0536(2) 0.0297(6) Uani 1 1 d .
C2 C 0.2510(4) 0.0411(3) 0.2591(3) 0.0322(6) Uani 1 1 d .
C3 C 0.3387(4) 0.1507(3) 0.2194(3) 0.0338(6) Uani 1 1 d .
C4 C 0.2098(5) -0.1506(3) 0.3927(3) 0.0399(7) Uani 1 1 d .
C5 C 0.0604(5) -0.1930(3) 0.4229(3) 0.0395(7) Uani 1 1 d .
H5 H 0.0170 -0.1353 0.4417 0.047 Uiso 1 1 calc R
C6 C -0.0238(5) -0.3250(3) 0.4247(3) 0.0394(7) Uani 1 1 d .
C7 C 0.0439(5) -0.4093(3) 0.3955(3) 0.0467(8) Uani 1 1 d .
H7 H -0.0130 -0.4975 0.3947 0.056 Uiso 1 1 calc R
C8 C 0.1943(6) -0.3625(4) 0.3679(4) 0.0555(10) Uani 1 1 d .
H8 H 0.2397 -0.4195 0.3509 0.067 Uiso 1 1 calc R
C9 C 0.2802(5) -0.2321(4) 0.3649(3) 0.0503(9) Uani 1 1 d .
H9 H 0.3813 -0.2008 0.3451 0.060 Uiso 1 1 calc R
C10 C -0.2397(6) -0.2967(5) 0.4905(4) 0.0637(11) Uani 1 1 d .
H10A H -0.3424 -0.3477 0.5084 0.096 Uiso 1 1 calc R
H10B H -0.2666 -0.2502 0.4297 0.096 Uiso 1 1 calc R
H10C H -0.1570 -0.2364 0.5580 0.096 Uiso 1 1 calc R
C11 C 0.5442(4) 0.4030(3) 0.2319(3) 0.0396(7) Uani 1 1 d .
C12 C 0.6677(4) 0.4537(3) 0.1769(3) 0.0375(7) Uani 1 1 d .
H12 H 0.7386 0.4134 0.1697 0.045 Uiso 1 1 calc R
C13 C 0.6822(4) 0.5677(3) 0.1326(3) 0.0392(7) Uani 1 1 d .
C14 C 0.5739(5) 0.6251(3) 0.1419(3) 0.0455(8) Uani 1 1 d .
H14 H 0.5850 0.7010 0.1124 0.055 Uiso 1 1 calc R
C15 C 0.4497(5) 0.5710(4) 0.1946(4) 0.0513(9) Uani 1 1 d .
H15 H 0.3756 0.6094 0.1986 0.062 Uiso 1 1 calc R
C16 C 0.4342(5) 0.4593(4) 0.2416(3) 0.0484(8) Uani 1 1 d .
H16 H 0.3521 0.4233 0.2788 0.058 Uiso 1 1 calc R
C17 C 0.9100(6) 0.5727(5) 0.0615(4) 0.0628(11) Uani 1 1 d .
H17A H 0.9868 0.6268 0.0237 0.094 Uiso 1 1 calc R
H17B H 0.8424 0.4890 0.0143 0.094 Uiso 1 1 calc R
H17C H 0.9755 0.5636 0.1348 0.094 Uiso 1 1 calc R
O1 O -0.1693(4) -0.3800(3) 0.4538(2) 0.0535(6) Uani 1 1 d .
O2 O 0.7998(4) 0.6296(3) 0.0787(3) 0.0568(7) Uani 1 1 d .
S1 S 0.24259(10) 0.16258(7) 0.08073(7) 0.03817(19) Uani 1 1 d .
S2 S 0.06037(11) -0.06567(7) 0.16379(7) 0.03806(19) Uani 1 1 d .
S3 S 0.32650(13) 0.01922(8) 0.40032(7) 0.0505(2) Uani 1 1 d .
S4 S 0.53885(11) 0.26706(9) 0.30096(9) 0.0540(3) Uani 1 1 d .
Cu Cu 0.68392(6) 0.06302(4) 0.13352(4) 0.03681(14) Uani 1 1 d .
Br1 Br 0.39997(5) -0.12151(4) 0.05656(3) 0.05058(14) Uani 1 1 d .
Br2 Br 0.74787(7) -0.02820(4) 0.29906(4) 0.06735(17) Uani 1 1 d .
Br3 Br 0.94567(5) 0.25065(4) 0.19107(4) 0.05485(14) Uani 1 1 d .

loop_
_atom_site_aniso_label
_atom_site_aniso_U_11
_atom_site_aniso_U_22
_atom_site_aniso_U_33
_atom_site_aniso_U_23
_atom_site_aniso_U_13
_atom_site_aniso_U_12
C1 0.0384(15) 0.0231(12) 0.0324(14) 0.0111(11) 0.0149(13) 0.0144(12)
C2 0.0371(15) 0.0238(13) 0.0319(14) 0.0095(11) 0.0102(12) 0.0087(12)
C3 0.0343(15) 0.0277(14) 0.0360(15) 0.0128(12) 0.0090(12) 0.0100(12)
C4 0.0507(19) 0.0279(15) 0.0312(15) 0.0141(12) 0.0065(13) 0.0095(14)
C5 0.0522(19) 0.0297(15) 0.0340(15) 0.0103(12) 0.0086(14) 0.0169(14)
C6 0.0489(18) 0.0336(16) 0.0319(15) 0.0137(12) 0.0105(13) 0.0138(14)
C7 0.069(2) 0.0287(15) 0.0417(18) 0.0151(13) 0.0196(17) 0.0170(16)
C8 0.083(3) 0.045(2) 0.057(2) 0.0207(17) 0.033(2) 0.036(2)
C9 0.058(2) 0.048(2) 0.048(2) 0.0185(16) 0.0229(17) 0.0205(18)
C10 0.066(3) 0.074(3) 0.062(3) 0.024(2) 0.027(2) 0.034(2)
C11 0.0371(16) 0.0252(14) 0.0403(16) 0.0087(12) 0.0045(13) 0.0010(12)
C12 0.0379(16) 0.0260(14) 0.0420(17) 0.0078(12) 0.0094(13) 0.0084(12)
C13 0.0472(18) 0.0240(14) 0.0441(17) 0.0088(12) 0.0186(15) 0.0094(13)
C14 0.060(2) 0.0284(15) 0.052(2) 0.0115(14) 0.0226(17) 0.0184(15)
C15 0.058(2) 0.044(2) 0.061(2) 0.0102(17) 0.0261(19) 0.0258(18)
C16 0.0441(19) 0.0429(19) 0.054(2) 0.0128(16) 0.0210(16) 0.0093(15)
C17 0.070(3) 0.061(3) 0.075(3) 0.030(2) 0.044(2) 0.030(2)
O1 0.0549(15) 0.0439(14) 0.0594(16) 0.0180(12) 0.0235(13) 0.0134(12)
O2 0.0718(18) 0.0408(14) 0.0780(19) 0.0320(13) 0.0482(16) 0.0254(13)
S1 0.0374(4) 0.0311(4) 0.0402(4) 0.0202(3) 0.0105(3) 0.0078(3)
S2 0.0451(4) 0.0243(3) 0.0326(4) 0.0117(3) 0.0085(3) 0.0036(3)
S3 0.0620(6) 0.0303(4) 0.0343(4) 0.0138(3) 0.0005(4) 0.0021(4)
S4 0.0383(4) 0.0402(4) 0.0585(5) 0.0279(4) -0.0009(4) -0.0008(4)
Cu 0.0394(3) 0.0323(2) 0.0427(3) 0.01251(19) 0.0128(2) 0.0183(2)
Br1 0.0479(2) 0.0433(2) 0.0532(2) 0.02410(17) 0.01080(17) 0.01289(17)
Br2 0.0812(3) 0.0503(3) 0.0482(2) 0.02056(19) 0.0000(2) 0.0164(2)
Br3 0.0421(2) 0.0445(2) 0.0685(3) 0.01402(18) 0.01252(18) 0.01084(17)

loop_
_atom_type_symbol
_atom_type_description
_atom_type_scat_dispersion_real
_atom_type_scat_dispersion_imag
_atom_type_scat_source
C C 0.0181 0.0091 'International Tables Vol C Tables 4.2.6.8 and 6.1.1.4'
H H 0.0000 0.0000 'International Tables Vol C Tables 4.2.6.8 and 6.1.1.4'
N N 0.0311 0.0180 'International Tables Vol C Tables 4.2.6.8 and 6.1.1.4'
O O 0.0492 0.0322 'International Tables Vol C Tables 4.2.6.8 and 6.1.1.4'
S S 0.3331 0.5567 'International Tables Vol C Tables 4.2.6.8 and 6.1.1.4'
Cu Cu -1.9646 0.5888 'International Tables Vol C Tables 4.2.6.8 and 6.1.1.4'
Br Br -0.6763 1.2805 'International Tables Vol C Tables 4.2.6.8 and 6.1.1.4'
Cl Cl 0.3639 0.7018 'International Tables Vol C Tables 4.2.6.8 and 6.1.1.4'

loop_
_geom_angle_atom_site_label_1
_geom_angle_atom_site_label_2
_geom_angle_atom_site_label_3
_geom_angle
_geom_angle_site_symmetry_1
_geom_angle_site_symmetry_3
C1 C1 S1 121.8(3) 2 .
C1 C1 S2 122.7(3) 2 .
S1 C1 S2 115.49(17) . .
C3 C2 S2 115.8(2) . .
C3 C2 S3 121.2(2) . .
S2 C2 S3 122.90(17) . .
C2 C3 S1 115.8(2) . .
C2 C3 S4 122.7(2) . .
S1 C3 S4 121.42(17) . .
C9 C4 C5 123.1(3) . .
C9 C4 S3 118.1(3) . .
C5 C4 S3 118.6(3) . .
C4 C5 C6 118.3(3) . .
O1 C6 C7 115.6(3) . .
O1 C6 C5 124.9(3) . .
C7 C6 C5 119.5(3) . .
C8 C7 C6 120.2(3) . .
C7 C8 C9 121.6(4) . .
C4 C9 C8 117.3(4) . .
C12 C11 C16 122.4(3) . .
C12 C11 S4 118.0(3) . .
C16 C11 S4 119.4(3) . .
C11 C12 C13 117.7(3) . .
O2 C13 C14 115.5(3) . .
O2 C13 C12 124.0(3) . .
C14 C13 C12 120.5(3) . .
C15 C14 C13 120.6(3) . .
C14 C15 C16 120.4(4) . .
C11 C16 C15 118.4(3) . .
C6 O1 C10 118.0(3) . .
C13 O2 C17 118.4(3) . .
C1 S1 C3 96.38(14) . .
C1 S2 C2 96.48(14) . .
C2 S3 C4 102.32(14) . .
C3 S4 C11 100.70(14) . .
Br2 Cu Br3 95.49(2) . .
Br2 Cu Br1 170.37(3) . 2_655
Br3 Cu Br1 91.45(2) . 2_655
Br2 Cu Br1 90.53(2) . .
Br3 Cu Br1 173.89(2) . .
Br1 Cu Br1 82.70(2) 2_655 .
Cu Br1 Cu 97.30(2) 2_655 .

loop_
_geom_bond_atom_site_label_1
_geom_bond_atom_site_label_2
_geom_bond_distance
_geom_bond_site_symmetry_2
C1 C1 1.423(6) 2
C1 S1 1.693(3) .
C1 S2 1.696(3) .
C2 C3 1.376(4) .
C2 S2 1.708(3) .
C2 S3 1.736(3) .
C3 S1 1.713(3) .
C3 S4 1.735(3) .
C4 C9 1.380(5) .
C4 C5 1.380(5) .
C4 S3 1.786(3) .
C5 C6 1.397(4) .
C6 O1 1.349(4) .
C6 C7 1.394(5) .
C7 C8 1.371(6) .
C8 C9 1.387(5) .
C10 O1 1.436(5) .
C11 C12 1.384(5) .
C11 C16 1.386(5) .
C11 S4 1.782(3) .
C12 C13 1.398(4) .
C13 O2 1.360(4) .
C13 C14 1.379(5) .
C14 C15 1.375(5) .
C15 C16 1.389(5) .
C17 O2 1.419(5) .
Cu Br2 2.3414(6) .
Cu Br3 2.3646(6) .
Cu Br1 2.4383(6) 2_655
Cu Br1 2.4683(6) .
Br1 Cu 2.4383(6) 2_655
